data_9014532
loop_
_publ_author_name
'Grey, I. E.'
'Madsen, I. C.'
'Mills, S. J.'
'Hatert, F.'
'Peterson, V. K.'
'Bastow, T. J.'

_publ_section_title
;
 A new type of cubic-stacked layer structure in anthoinite, AlWO3(OH)3
;
_journal_name_full 'American Mineralogist'
_journal_page_first 639
_journal_page_last 645
_journal_paper_doi 10.2138/am.2010.3377
_journal_volume 95
_journal_year 2010
_chemical_compound_source 'Mt Misobo Mine, Democratic Republic of the Congo'
_chemical_formula_sum 'Al1.04 H3.2 O6 W0.96'
_chemical_name_mineral Anthoinite
_space_group_IT_number 2
_symmetry_space_group_name_Hall '-P 1 (-1/2*x+1/2*y+1/2*z,1/2*x-1/2*y+1/2*z,1/2*x+1/2*y-1/2*z)'
_symmetry_space_group_name_H-M 'I -1'
_cell_angle_alpha 92.82
_cell_angle_beta 94.08
_cell_angle_gamma 90.23
_cell_length_a 8.196
_cell_length_b 9.187
_cell_length_c 11.316
_cell_formula_units_Z 8
_cell_volume 848.844
_database_code_amcsd 0018557
_exptl_crystal_density_diffrn 4.754
_cod_original_formula_sum '(Al1.04 W.96) O6 H3.2'
_cod_database_code 9014532

loop_
_space_group_symop_operation_xyz
x,y,z
1/2+x,1/2+y,1/2+z
-x,-y,-z
1/2-x,1/2-y,1/2-z

loop_
_atom_site_label
_atom_site_fract_x
_atom_site_fract_y
_atom_site_fract_z
_atom_site_occupancy
_atom_site_U_iso_or_equiv
Al1 0.75900 0.49720 0.86870 0.68500 0.02774
W1 0.75900 0.49720 0.86870 0.31500 0.02774
W2 0.04770 0.24750 0.75420 0.70000 0.02774
Al2 0.04770 0.24750 0.75420 0.30000 0.02774
Al3 0.45000 0.25400 0.23300 0.87500 0.02774
W3 0.45000 0.25400 0.23300 0.12500 0.02774
W4 0.24080 0.51390 0.63040 0.78000 0.02774
Al4 0.24080 0.51390 0.63040 0.22000 0.02774
O1 0.75100 0.62500 0.70700 1.00000 0.02558
O2 0.22200 0.10700 0.70800 1.00000 0.02558
O3 0.89700 0.82700 0.59000 1.00000 0.02558
O4 0.43200 0.17300 0.90000 1.00000 0.02558
O5 0.57100 0.10400 0.18800 1.00000 0.02558
O6 0.42000 0.62600 0.68800 1.00000 0.02558
O7 0.41700 0.61400 0.20000 1.00000 0.02558
O8 0.41500 0.88600 0.32300 1.00000 0.02558
O9 0.39100 0.35500 0.61000 1.00000 0.02558
O10 0.41900 0.16700 0.40500 1.00000 0.02558
O11 0.30500 0.96400 0.53500 1.00000 0.02558
O12 0.74300 0.40700 0.51700 1.00000 0.02558
H1 0.20500 0.05500 0.64900 0.74000 0.01203
H2A 0.42400 0.26600 0.03000 0.67000 0.01203
H2B 0.41500 0.34500 0.01800 0.33000 0.01203
H3 0.23900 0.05900 0.16400 1.00000 0.01203
H4 0.99600 0.41700 0.59700 1.00000 0.01203
H5A 0.29700 0.90900 0.08600 0.53000 0.01203
H5B 0.29500 0.99200 0.05400 0.47000 0.01203
H5C 0.22800 0.78600 0.00200 0.53000 0.01203
H6 0.09900 0.28500 0.02700 0.63000 0.01203
H7 0.90000 0.41900 0.00700 0.50000 0.01203

loop_
_cod_related_entry_id
_cod_related_entry_database
_cod_related_entry_code
1 AMCSD 0018557
